data_2236344
loop_
_publ_author_name
'Xu, Shan'
'Dai, Yong-Cheng'
'Qiu, Qi-Ming'
'Jin, Qiong-Hua'
'Zhang, Cun-Lin'

_publ_section_title
;
 <i>catena</i>-Poly[[[diaqua(1,10-phenanthroline-\k^2^<i>N</i>,<i>N</i>')zinc]-\m-4,4'-bipyridine-\k^2^<i>N</i>:<i>N</i>']
 dinitrate 4,4'-bipyridine hemisolvate monohydrate]
;
_journal_coeditor_code HY2580
_journal_issue 9
_journal_name_full 'Acta Crystallographica Section E'
_journal_page_first m1222
_journal_page_last m1223
_journal_paper_doi 10.1107/S1600536812036318
_journal_volume 68
_journal_year 2012
_chemical_formula_iupac '[Zn (C10 H8 N2) (C12 H8 N2) (H2 O)2] (N O3)2, 0.5C10 H8 N2, H2 O'
_chemical_formula_moiety 'C22 H20 N4 O2 Zn 2+, 2(N O3 -), 0.5(C10 H8 N2), H2 O'
_chemical_formula_sum 'C27 H26 N7 O9 Zn'
_chemical_formula_weight 657.94
_chemical_name_systematic
;
<i>catena</i>-Poly[[[diaqua(1,10-phenanthroline-\k^2^<i>N</i>,<i>N</i>')zinc]-
\m-4,4'-bipyridine-\k^2^<i>N</i>:<i>N</i>'] dinitrate 4,4'-bipyridine
hemisolvate monohydrate]
;
_space_group_IT_number 14
_symmetry_cell_setting monoclinic
_symmetry_space_group_name_Hall '-P 2ybc'
_symmetry_space_group_name_H-M 'P 1 21/c 1'
_atom_sites_solution_hydrogens geom
_atom_sites_solution_primary direct
_atom_sites_solution_secondary difmap
_audit_creation_method SHELXL-97
_cell_angle_alpha 90.00
_cell_angle_beta 103.4870(10)
_cell_angle_gamma 90.00
_cell_formula_units_Z 4
_cell_length_a 11.3910(11)
_cell_length_b 13.0561(13)
_cell_length_c 19.8509(18)
_cell_measurement_reflns_used 3365
_cell_measurement_temperature 298(2)
_cell_measurement_theta_max 22.84
_cell_measurement_theta_min 2.41
_cell_volume 2870.9(5)
_computing_cell_refinement 'SAINT-Plus (Bruker, 2007)'
_computing_data_collection 'SMART (Bruker, 2007)'
_computing_data_reduction 'SAINT-Plus (Bruker, 2007)'
_computing_molecular_graphics 'XP in SHELXTL (Sheldrick, 2008) and DIAMOND (Brandenburg, 1999)'
_computing_publication_material 'SHELXTL (Sheldrick, 2008)'
_computing_structure_refinement 'SHELXL97 (Sheldrick, 2008)'
_computing_structure_solution 'SHELXS97 (Sheldrick, 2008)'
_diffrn_ambient_temperature 298(2)
_diffrn_measured_fraction_theta_full 0.999
_diffrn_measured_fraction_theta_max 0.999
_diffrn_measurement_device_type 'Bruker APEX CCD'
_diffrn_measurement_method '\f and \w scans'
_diffrn_radiation_monochromator graphite
_diffrn_radiation_source 'fine-focus sealed tube'
_diffrn_radiation_type MoK\a
_diffrn_radiation_wavelength 0.71073
_diffrn_reflns_av_R_equivalents 0.0445
_diffrn_reflns_av_sigmaI/netI 0.0568
_diffrn_reflns_limit_h_max 13
_diffrn_reflns_limit_h_min -13
_diffrn_reflns_limit_k_max 10
_diffrn_reflns_limit_k_min -15
_diffrn_reflns_limit_l_max 23
_diffrn_reflns_limit_l_min -22
_diffrn_reflns_number 14110
_diffrn_reflns_theta_full 25.02
_diffrn_reflns_theta_max 25.02
_diffrn_reflns_theta_min 2.41
_exptl_absorpt_coefficient_mu 0.922
_exptl_absorpt_correction_T_max 0.8516
_exptl_absorpt_correction_T_min 0.7385
_exptl_absorpt_correction_type multi-scan
_exptl_absorpt_process_details '(SADABS; Bruker, 2001)'
_exptl_crystal_colour yellow
_exptl_crystal_density_diffrn 1.522
_exptl_crystal_density_method 'not measured'
_exptl_crystal_description block
_exptl_crystal_F_000 1356
_exptl_crystal_size_max 0.35
_exptl_crystal_size_mid 0.31
_exptl_crystal_size_min 0.18
_refine_diff_density_max 0.814
_refine_diff_density_min -0.421
_refine_ls_extinction_method none
_refine_ls_goodness_of_fit_ref 1.030
_refine_ls_hydrogen_treatment constr
_refine_ls_matrix_type full
_refine_ls_number_parameters 397
_refine_ls_number_reflns 5072
_refine_ls_number_restraints 0
_refine_ls_restrained_S_all 1.030
_refine_ls_R_factor_all 0.0864
_refine_ls_R_factor_gt 0.0475
_refine_ls_shift/su_max 0.001
_refine_ls_shift/su_mean 0.000
_refine_ls_structure_factor_coef Fsqd
_refine_ls_weighting_details 'calc w=1/[\s^2^(Fo^2^)+(0.0523P)^2^+3.4384P] where P=(Fo^2^+2Fc^2^)/3'
_refine_ls_weighting_scheme calc
_refine_ls_wR_factor_gt 0.1075
_refine_ls_wR_factor_ref 0.1318
_reflns_number_gt 3309
_reflns_number_total 5072
_reflns_threshold_expression I>2\s(I)
_cod_data_source_file hy2580.cif
_cod_data_source_block I
_cod_original_sg_symbol_H-M 'P 21/c'
_cod_database_code 2236344
_cod_database_fobs_code 2236344

loop_
_symmetry_equiv_pos_as_xyz
'x, y, z'
'-x, y+1/2, -z+1/2'
'-x, -y, -z'
'x, -y-1/2, z-1/2'

loop_
_atom_site_type_symbol
_atom_site_label
_atom_site_fract_x
_atom_site_fract_y
_atom_site_fract_z
_atom_site_U_iso_or_equiv
_atom_site_adp_type
_atom_site_calc_flag
_atom_site_refinement_flags
_atom_site_occupancy
_atom_site_symmetry_multiplicity
Zn Zn1 0.79800(4) 0.79895(4) 0.38707(2) 0.03238(17) Uani d . 1 1
N N1 0.8386(3) 0.7200(3) 0.48637(17) 0.0397(9) Uani d . 1 1
N N2 0.7735(3) 0.6396(3) 0.35719(18) 0.0373(8) Uani d . 1 1
N N3 -0.0104(3) 0.7983(3) 0.38878(17) 0.0363(8) Uani d . 1 1
N N4 0.6095(3) 0.8140(3) 0.38381(17) 0.0337(8) Uani d . 1 1
N N5 0.6004(4) 0.9079(4) 0.1717(2) 0.0576(11) Uani d . 1 1
N N6 1.0006(4) 0.0462(4) 0.3071(3) 0.0659(13) Uani d . 1 1
N N7 0.3949(6) 0.6227(5) 0.1489(3) 0.0878(16) Uani d . 1 1
O O1 0.9895(4) 0.0465(3) 0.3673(2) 0.0837(13) Uani d . 1 1
O O2 1.0852(4) 0.0946(4) 0.2944(3) 0.1126(17) Uani d . 1 1
O O3 0.9290(5) 0.0019(4) 0.2633(2) 0.120(2) Uani d . 1 1
O O4 0.4873(5) 0.6379(5) 0.1878(3) 0.147(3) Uani d . 1 1
O O5 0.2995(7) 0.6575(6) 0.1641(4) 0.183(3) Uani d . 1 1
O O6 0.3835(4) 0.5724(3) 0.0954(2) 0.0823(13) Uani d . 1 1
O O7 0.8234(2) 0.9520(2) 0.42605(15) 0.0448(8) Uani d . 1 1
H H7C 0.8747 0.9816 0.4078 0.054 Uiso d R 1 1
H H7D 0.7603 0.9890 0.4194 0.054 Uiso d R 1 1
O O8 0.7743(2) 0.8506(2) 0.28439(14) 0.0476(8) Uani d . 1 1
H H8C 0.7144 0.8618 0.2507 0.057 Uiso d R 1 1
H H8D 0.8287 0.8944 0.2826 0.057 Uiso d R 1 1
O O9 0.3302(5) 0.0820(4) 0.4013(2) 0.1229(18) Uani d . 1 1
H H9C 0.2611 0.0847 0.3736 0.148 Uiso d R 1 1
H H9D 0.3830 0.0968 0.3789 0.148 Uiso d R 1 1
C C1 0.8733(4) 0.7593(4) 0.5490(2) 0.0553(13) Uani d . 1 1
H H1 0.8777 0.8301 0.5541 0.066 Uiso calc R 1 1
C C2 0.9036(5) 0.6974(6) 0.6082(3) 0.0771(18) Uani d . 1 1
H H2 0.9285 0.7271 0.6518 0.093 Uiso calc R 1 1
C C3 0.8967(5) 0.5944(6) 0.6017(3) 0.0782(18) Uani d . 1 1
H H3 0.9166 0.5530 0.6409 0.094 Uiso calc R 1 1
C C4 0.8602(4) 0.5505(5) 0.5369(3) 0.0611(14) Uani d . 1 1
C C5 0.8325(4) 0.6162(4) 0.4794(2) 0.0423(11) Uani d . 1 1
C C6 0.7960(4) 0.5739(4) 0.4114(2) 0.0424(11) Uani d . 1 1
C C7 0.7839(4) 0.4668(4) 0.4024(3) 0.0593(14) Uani d . 1 1
C C8 0.7443(6) 0.4308(5) 0.3349(3) 0.0785(18) Uani d . 1 1
H H8 0.7346 0.3608 0.3266 0.094 Uiso calc R 1 1
C C9 0.7204(6) 0.4973(5) 0.2817(3) 0.0773(17) Uani d . 1 1
H H9 0.6925 0.4737 0.2366 0.093 Uiso calc R 1 1
C C10 0.7374(4) 0.6014(4) 0.2944(3) 0.0510(12) Uani d . 1 1
H H10 0.7226 0.6461 0.2569 0.061 Uiso calc R 1 1
C C11 0.8484(5) 0.4422(5) 0.5253(4) 0.0796(18) Uani d . 1 1
H H11 0.8674 0.3981 0.5630 0.096 Uiso calc R 1 1
C C12 0.8109(6) 0.4029(5) 0.4618(4) 0.0801(18) Uani d . 1 1
H H12 0.8023 0.3323 0.4564 0.096 Uiso calc R 1 1
C C13 0.0304(4) 0.7574(4) 0.3374(2) 0.0434(11) Uani d . 1 1
H H13 -0.0247 0.7248 0.3019 0.052 Uiso calc R 1 1
C C14 0.1494(4) 0.7604(4) 0.3336(2) 0.0442(11) Uani d . 1 1
H H14 0.1729 0.7300 0.2965 0.053 Uiso calc R 1 1
C C15 0.2337(3) 0.8084(3) 0.3850(2) 0.0315(9) Uani d . 1 1
C C16 0.1911(3) 0.8501(4) 0.4388(2) 0.0426(11) Uani d . 1 1
H H16 0.2441 0.8832 0.4750 0.051 Uiso calc R 1 1
C C17 0.0713(4) 0.8429(4) 0.4390(2) 0.0428(11) Uani d . 1 1
H H17 0.0457 0.8708 0.4762 0.051 Uiso calc R 1 1
C C18 0.5701(3) 0.8456(3) 0.4383(2) 0.0366(10) Uani d . 1 1
H H18 0.6270 0.8680 0.4770 0.044 Uiso calc R 1 1
C C19 0.4508(3) 0.8473(3) 0.4409(2) 0.0350(10) Uani d . 1 1
H H19 0.4284 0.8705 0.4804 0.042 Uiso calc R 1 1
C C20 0.3639(3) 0.8139(3) 0.3839(2) 0.0308(9) Uani d . 1 1
C C21 0.4049(3) 0.7837(3) 0.3263(2) 0.0360(10) Uani d . 1 1
H H21 0.3501 0.7623 0.2864 0.043 Uiso calc R 1 1
C C22 0.5252(3) 0.7853(3) 0.3281(2) 0.0358(10) Uani d . 1 1
H H22 0.5499 0.7655 0.2886 0.043 Uiso calc R 1 1
C C23 0.5748(6) 1.0034(5) 0.1576(3) 0.087(2) Uani d . 1 1
H H23 0.5841 1.0487 0.1946 0.105 Uiso calc R 1 1
C C24 0.5350(6) 1.0426(4) 0.0921(3) 0.082(2) Uani d . 1 1
H H24 0.5182 1.1122 0.0860 0.098 Uiso calc R 1 1
C C25 0.5200(4) 0.9801(3) 0.0361(2) 0.0395(10) Uani d . 1 1
C C26 0.5451(6) 0.8796(4) 0.0508(3) 0.0810(19) Uani d . 1 1
H H26 0.5353 0.8320 0.0151 0.097 Uiso calc R 1 1
C C27 0.5849(6) 0.8484(5) 0.1182(3) 0.086(2) Uani d . 1 1
H H27 0.6020 0.7792 0.1261 0.103 Uiso calc R 1 1

loop_
_atom_site_aniso_label
_atom_site_aniso_U_11
_atom_site_aniso_U_22
_atom_site_aniso_U_33
_atom_site_aniso_U_12
_atom_site_aniso_U_13
_atom_site_aniso_U_23
Zn1 0.0222(2) 0.0411(3) 0.0338(3) 0.0005(2) 0.00634(18) 0.0014(2)
N1 0.0302(18) 0.053(3) 0.035(2) 0.0011(17) 0.0064(15) 0.0012(18)
N2 0.0286(18) 0.039(2) 0.044(2) 0.0014(16) 0.0082(15) -0.0020(19)
N3 0.0218(16) 0.050(2) 0.0361(19) 0.0012(16) 0.0058(15) 0.0011(18)
N4 0.0244(17) 0.042(2) 0.0363(19) 0.0003(15) 0.0103(15) 0.0024(16)
N5 0.059(3) 0.061(3) 0.046(3) 0.001(2) -0.001(2) 0.009(2)
N6 0.067(3) 0.067(3) 0.068(3) -0.014(3) 0.024(3) 0.014(3)
N7 0.095(5) 0.088(4) 0.081(4) -0.027(4) 0.022(4) -0.007(4)
O1 0.085(3) 0.093(3) 0.078(3) -0.041(2) 0.027(2) 0.001(2)
O2 0.106(4) 0.127(4) 0.118(4) -0.047(3) 0.052(3) 0.014(3)
O3 0.137(4) 0.156(5) 0.063(3) -0.090(4) 0.015(3) -0.010(3)
O4 0.119(4) 0.205(7) 0.092(4) -0.058(4) -0.026(3) -0.014(4)
O5 0.163(7) 0.150(6) 0.252(9) -0.036(5) 0.081(6) -0.076(6)
O6 0.100(3) 0.084(3) 0.068(3) -0.027(2) 0.031(2) -0.027(2)
O7 0.0361(16) 0.0462(19) 0.0530(19) -0.0017(14) 0.0124(14) -0.0019(16)
O8 0.0310(16) 0.071(2) 0.0373(17) -0.0045(15) 0.0010(13) 0.0162(16)
O9 0.142(5) 0.132(5) 0.089(4) 0.002(4) 0.014(3) -0.008(3)
C1 0.053(3) 0.070(4) 0.041(3) -0.004(3) 0.007(2) -0.005(3)
C2 0.084(4) 0.112(6) 0.030(3) 0.008(4) 0.002(3) 0.005(3)
C3 0.088(5) 0.093(5) 0.051(4) 0.012(4) 0.010(3) 0.030(4)
C4 0.056(3) 0.073(4) 0.054(3) 0.011(3) 0.012(3) 0.023(3)
C5 0.032(2) 0.048(3) 0.047(3) 0.006(2) 0.010(2) 0.011(2)
C6 0.029(2) 0.046(3) 0.052(3) 0.005(2) 0.009(2) 0.000(2)
C7 0.056(3) 0.044(3) 0.079(4) 0.003(2) 0.018(3) 0.008(3)
C8 0.103(5) 0.042(4) 0.086(5) -0.008(3) 0.014(4) -0.015(3)
C9 0.106(5) 0.054(4) 0.067(4) -0.010(3) 0.010(3) -0.013(3)
C10 0.053(3) 0.049(3) 0.049(3) -0.002(2) 0.007(2) -0.004(3)
C11 0.085(4) 0.067(4) 0.087(5) 0.022(3) 0.019(4) 0.044(4)
C12 0.099(5) 0.049(4) 0.091(5) 0.008(3) 0.020(4) 0.023(4)
C13 0.028(2) 0.061(3) 0.039(2) -0.005(2) 0.0034(19) -0.009(2)
C14 0.029(2) 0.065(3) 0.041(3) -0.002(2) 0.0120(19) -0.010(2)
C15 0.0221(19) 0.035(2) 0.037(2) 0.0014(18) 0.0067(17) 0.004(2)
C16 0.024(2) 0.059(3) 0.043(3) 0.000(2) 0.0042(19) -0.012(2)
C17 0.030(2) 0.063(3) 0.037(2) 0.003(2) 0.0095(19) -0.009(2)
C18 0.027(2) 0.047(3) 0.034(2) -0.0030(19) 0.0032(18) -0.002(2)
C19 0.030(2) 0.041(3) 0.036(2) 0.0031(19) 0.0113(18) -0.002(2)
C20 0.024(2) 0.034(2) 0.033(2) 0.0018(17) 0.0050(17) 0.0063(19)
C21 0.030(2) 0.045(3) 0.031(2) 0.0014(19) 0.0024(17) 0.004(2)
C22 0.028(2) 0.046(3) 0.034(2) 0.0023(19) 0.0073(18) -0.004(2)
C23 0.149(6) 0.063(4) 0.038(3) 0.002(4) -0.002(3) -0.007(3)
C24 0.156(6) 0.038(3) 0.040(3) 0.006(3) 0.000(3) -0.002(3)
C25 0.040(2) 0.037(3) 0.037(2) 0.0005(19) -0.0012(19) -0.006(2)
C26 0.142(6) 0.040(3) 0.047(3) 0.010(3) -0.006(3) -0.009(3)
C27 0.132(6) 0.048(4) 0.063(4) 0.013(4) -0.007(4) 0.015(3)

loop_
_atom_type_symbol
_atom_type_description
_atom_type_scat_dispersion_real
_atom_type_scat_dispersion_imag
_atom_type_scat_source
C C 0.0033 0.0016 'International Tables Vol C Tables 4.2.6.8 and 6.1.1.4'
H H 0.0000 0.0000 'International Tables Vol C Tables 4.2.6.8 and 6.1.1.4'
N N 0.0061 0.0033 'International Tables Vol C Tables 4.2.6.8 and 6.1.1.4'
O O 0.0106 0.0060 'International Tables Vol C Tables 4.2.6.8 and 6.1.1.4'
Zn Zn 0.2839 1.4301 'International Tables Vol C Tables 4.2.6.8 and 6.1.1.4'

loop_
_geom_angle_atom_site_label_1
_geom_angle_atom_site_label_2
_geom_angle_atom_site_label_3
_geom_angle_site_symmetry_1
_geom_angle_site_symmetry_3
_geom_angle
O8 Zn1 O7 . . 91.55(12)
O8 Zn1 N4 . . 92.31(11)
O7 Zn1 N4 . . 88.58(12)
O8 Zn1 N2 . . 93.64(13)
O7 Zn1 N2 . . 174.80(12)
N4 Zn1 N2 . . 90.88(12)
O8 Zn1 N3 . 1_655 85.28(11)
O7 Zn1 N3 . 1_655 86.98(12)
N4 Zn1 N3 . 1_655 174.89(13)
N2 Zn1 N3 . 1_655 93.77(13)
O8 Zn1 N1 . . 168.97(13)
O7 Zn1 N1 . . 97.62(13)
N4 Zn1 N1 . . 94.05(12)
N2 Zn1 N1 . . 77.27(14)
N3 Zn1 N1 1_655 . 89.06(12)
C1 N1 C5 . . 118.6(4)
C1 N1 Zn1 . . 128.6(3)
C5 N1 Zn1 . . 112.6(3)
C10 N2 C6 . . 118.2(4)
C10 N2 Zn1 . . 128.1(3)
C6 N2 Zn1 . . 113.7(3)
C13 N3 C17 . . 116.3(3)
C13 N3 Zn1 . 1_455 121.3(3)
C17 N3 Zn1 . 1_455 122.3(3)
C18 N4 C22 . . 116.5(3)
C18 N4 Zn1 . . 122.0(3)
C22 N4 Zn1 . . 121.4(3)
C27 N5 C23 . . 114.8(5)
O3 N6 O2 . . 122.4(5)
O3 N6 O1 . . 120.1(5)
O2 N6 O1 . . 117.5(5)
O4 N7 O6 . . 124.0(7)
O4 N7 O5 . . 118.0(7)
O6 N7 O5 . . 118.0(7)
Zn1 O7 H7C . . 108.6
Zn1 O7 H7D . . 115.9
H7C O7 H7D . . 108.4
Zn1 O8 H8C . . 135.8
Zn1 O8 H8D . . 109.0
H8C O8 H8D . . 108.1
H9C O9 H9D . . 108.3
N1 C1 C2 . . 121.9(5)
N1 C1 H1 . . 119.1
C2 C1 H1 . . 119.1
C3 C2 C1 . . 119.8(5)
C3 C2 H2 . . 120.1
C1 C2 H2 . . 120.1
C2 C3 C4 . . 120.0(5)
C2 C3 H3 . . 120.0
C4 C3 H3 . . 120.0
C3 C4 C5 . . 117.7(6)
C3 C4 C11 . . 123.7(6)
C5 C4 C11 . . 118.5(5)
N1 C5 C4 . . 122.0(5)
N1 C5 C6 . . 118.5(4)
C4 C5 C6 . . 119.5(5)
N2 C6 C7 . . 122.1(4)
N2 C6 C5 . . 117.8(4)
C7 C6 C5 . . 120.1(5)
C8 C7 C6 . . 117.2(5)
C8 C7 C12 . . 124.0(6)
C6 C7 C12 . . 118.8(5)
C9 C8 C7 . . 119.8(5)
C9 C8 H8 . . 120.1
C7 C8 H8 . . 120.1
C8 C9 C10 . . 119.8(5)
C8 C9 H9 . . 120.1
C10 C9 H9 . . 120.1
N2 C10 C9 . . 122.9(5)
N2 C10 H10 . . 118.5
C9 C10 H10 . . 118.5
C12 C11 C4 . . 121.9(5)
C12 C11 H11 . . 119.0
C4 C11 H11 . . 119.0
C11 C12 C7 . . 121.2(6)
C11 C12 H12 . . 119.4
C7 C12 H12 . . 119.4
N3 C13 C14 . . 123.8(4)
N3 C13 H13 . . 118.1
C14 C13 H13 . . 118.1
C13 C14 C15 . . 119.9(4)
C13 C14 H14 . . 120.0
C15 C14 H14 . . 120.0
C14 C15 C16 . . 116.1(4)
C14 C15 C20 . . 122.4(4)
C16 C15 C20 . . 121.5(4)
C17 C16 C15 . . 120.3(4)
C17 C16 H16 . . 119.9
C15 C16 H16 . . 119.9
N3 C17 C16 . . 123.5(4)
N3 C17 H17 . . 118.2
C16 C17 H17 . . 118.2
N4 C18 C19 . . 124.2(4)
N4 C18 H18 . . 117.9
C19 C18 H18 . . 117.9
C18 C19 C20 . . 119.1(4)
C18 C19 H19 . . 120.4
C20 C19 H19 . . 120.4
C21 C20 C19 . . 116.6(3)
C21 C20 C15 . . 121.7(3)
C19 C20 C15 . . 121.7(3)
C22 C21 C20 . . 120.3(4)
C22 C21 H21 . . 119.9
C20 C21 H21 . . 119.9
N4 C22 C21 . . 123.3(4)
N4 C22 H22 . . 118.3
C21 C22 H22 . . 118.3
N5 C23 C24 . . 124.8(5)
N5 C23 H23 . . 117.6
C24 C23 H23 . . 117.6
C25 C24 C23 . . 120.2(5)
C25 C24 H24 . . 119.9
C23 C24 H24 . . 119.9
C24 C25 C26 . . 115.1(4)
C24 C25 C25 . 3_675 121.9(5)
C26 C25 C25 . 3_675 122.9(5)
C25 C26 C27 . . 120.1(5)
C25 C26 H26 . . 120.0
C27 C26 H26 . . 120.0
N5 C27 C26 . . 125.0(6)
N5 C27 H27 . . 117.5
C26 C27 H27 . . 117.5

loop_
_geom_bond_atom_site_label_1
_geom_bond_atom_site_label_2
_geom_bond_site_symmetry_2
_geom_bond_distance
Zn1 O8 . 2.104(3)
Zn1 O7 . 2.138(3)
Zn1 N4 . 2.142(3)
Zn1 N2 . 2.163(4)
Zn1 N3 1_655 2.175(3)
Zn1 N1 . 2.176(3)
N1 C1 . 1.317(5)
N1 C5 . 1.362(6)
N2 C10 . 1.316(5)
N2 C6 . 1.354(5)
N3 C13 . 1.328(5)
N3 C17 . 1.329(5)
N4 C18 . 1.329(5)
N4 C22 . 1.338(5)
N5 C27 . 1.295(7)
N5 C23 . 1.296(7)
N6 O3 . 1.194(6)
N6 O2 . 1.227(5)
N6 O1 . 1.230(5)
N7 O4 . 1.167(6)
N7 O6 . 1.229(6)
N7 O5 . 1.278(8)
O7 H7C . 0.8500
O7 H7D . 0.8500
O8 H8C . 0.8500
O8 H8D . 0.8500
O9 H9C . 0.8500
O9 H9D . 0.8500
C1 C2 . 1.401(7)
C1 H1 . 0.9300
C2 C3 . 1.352(8)
C2 H2 . 0.9300
C3 C4 . 1.381(8)
C3 H3 . 0.9300
C4 C5 . 1.403(6)
C4 C11 . 1.434(8)
C5 C6 . 1.427(6)
C6 C7 . 1.412(7)
C7 C8 . 1.393(7)
C7 C12 . 1.418(7)
C8 C9 . 1.344(8)
C8 H8 . 0.9300
C9 C10 . 1.387(7)
C9 H9 . 0.9300
C10 H10 . 0.9300
C11 C12 . 1.335(8)
C11 H11 . 0.9300
C12 H12 . 0.9300
C13 C14 . 1.375(5)
C13 H13 . 0.9300
C14 C15 . 1.378(6)
C14 H14 . 0.9300
C15 C16 . 1.383(5)
C15 C20 . 1.490(5)
C16 C17 . 1.369(5)
C16 H16 . 0.9300
C17 H17 . 0.9300
C18 C19 . 1.373(5)
C18 H18 . 0.9300
C19 C20 . 1.389(5)
C19 H19 . 0.9300
C20 C21 . 1.388(5)
C21 C22 . 1.363(5)
C21 H21 . 0.9300
C22 H22 . 0.9300
C23 C24 . 1.373(7)
C23 H23 . 0.9300
C24 C25 . 1.357(6)
C24 H24 . 0.9300
C25 C26 . 1.361(7)
C25 C25 3_675 1.492(8)
C26 C27 . 1.370(7)
C26 H26 . 0.9300
C27 H27 . 0.9300

loop_
_geom_hbond_atom_site_label_D
_geom_hbond_atom_site_label_H
_geom_hbond_atom_site_label_A
_geom_hbond_site_symmetry_A
_geom_hbond_distance_DH
_geom_hbond_distance_HA
_geom_hbond_distance_DA
_geom_hbond_angle_DHA
O7 H7C O1 1_565 0.85 1.89 2.737(5) 180
O7 H7D O6 2_655 0.85 1.93 2.782(5) 180
O8 H8C N5 . 0.85 1.89 2.724(5) 169
O8 H8D O3 1_565 0.85 1.90 2.744(6) 169
O9 H9C O2 1_455 0.85 2.24 3.091(7) 176
O9 H9D O4 2_645 0.85 2.27 3.114(8) 176

loop_
_geom_torsion_atom_site_label_1
_geom_torsion_atom_site_label_2
_geom_torsion_atom_site_label_3
_geom_torsion_atom_site_label_4
_geom_torsion_site_symmetry_1
_geom_torsion_site_symmetry_4
_geom_torsion
O8 Zn1 N1 C1 . . 143.1(6)
O7 Zn1 N1 C1 . . -2.8(4)
N4 Zn1 N1 C1 . . -91.9(4)
N2 Zn1 N1 C1 . . 178.1(4)
N3 Zn1 N1 C1 1_655 . 84.0(4)
O8 Zn1 N1 C5 . . -32.9(8)
O7 Zn1 N1 C5 . . -178.8(3)
N4 Zn1 N1 C5 . . 92.1(3)
N2 Zn1 N1 C5 . . 2.1(3)
N3 Zn1 N1 C5 1_655 . -92.0(3)
O8 Zn1 N2 C10 . . -9.1(4)
N4 Zn1 N2 C10 . . 83.2(4)
N3 Zn1 N2 C10 1_655 . -94.6(4)
N1 Zn1 N2 C10 . . 177.2(4)
O8 Zn1 N2 C6 . . 172.7(3)
N4 Zn1 N2 C6 . . -94.9(3)
N3 Zn1 N2 C6 1_655 . 87.2(3)
N1 Zn1 N2 C6 . . -1.0(3)
O8 Zn1 N4 C18 . . -142.9(3)
O7 Zn1 N4 C18 . . -51.4(3)
N2 Zn1 N4 C18 . . 123.4(3)
N1 Zn1 N4 C18 . . 46.1(3)
O8 Zn1 N4 C22 . . 41.6(3)
O7 Zn1 N4 C22 . . 133.1(3)
N2 Zn1 N4 C22 . . -52.0(3)
N1 Zn1 N4 C22 . . -129.3(3)
C5 N1 C1 C2 . . -0.1(7)
Zn1 N1 C1 C2 . . -175.8(4)
N1 C1 C2 C3 . . -0.5(8)
C1 C2 C3 C4 . . 0.2(9)
C2 C3 C4 C5 . . 0.7(8)
C2 C3 C4 C11 . . -179.0(6)
C1 N1 C5 C4 . . 1.0(6)
Zn1 N1 C5 C4 . . 177.4(3)
C1 N1 C5 C6 . . -179.4(4)
Zn1 N1 C5 C6 . . -3.0(5)
C3 C4 C5 N1 . . -1.3(7)
C11 C4 C5 N1 . . 178.4(4)
C3 C4 C5 C6 . . 179.1(4)
C11 C4 C5 C6 . . -1.2(7)
C10 N2 C6 C7 . . 1.1(6)
Zn1 N2 C6 C7 . . 179.4(3)
C10 N2 C6 C5 . . -178.6(4)
Zn1 N2 C6 C5 . . -0.3(4)
N1 C5 C6 N2 . . 2.3(6)
C4 C5 C6 N2 . . -178.1(4)
N1 C5 C6 C7 . . -177.4(4)
C4 C5 C6 C7 . . 2.2(6)
N2 C6 C7 C8 . . -1.6(7)
C5 C6 C7 C8 . . 178.1(4)
N2 C6 C7 C12 . . 179.0(4)
C5 C6 C7 C12 . . -1.3(7)
C6 C7 C8 C9 . . 0.4(8)
C12 C7 C8 C9 . . 179.7(6)
C7 C8 C9 C10 . . 1.2(10)
C6 N2 C10 C9 . . 0.7(7)
Zn1 N2 C10 C9 . . -177.4(4)
C8 C9 C10 N2 . . -1.9(9)
C3 C4 C11 C12 . . 178.9(6)
C5 C4 C11 C12 . . -0.7(9)
C4 C11 C12 C7 . . 1.7(10)
C8 C7 C12 C11 . . -180.0(6)
C6 C7 C12 C11 . . -0.7(9)
C17 N3 C13 C14 . . -0.9(7)
Zn1 N3 C13 C14 1_455 . 175.9(4)
N3 C13 C14 C15 . . -0.4(7)
C13 C14 C15 C16 . . 1.0(7)
C13 C14 C15 C20 . . 179.8(4)
C14 C15 C16 C17 . . -0.3(7)
C20 C15 C16 C17 . . -179.2(4)
C13 N3 C17 C16 . . 1.6(7)
Zn1 N3 C17 C16 1_455 . -175.1(4)
C15 C16 C17 N3 . . -1.0(7)
C22 N4 C18 C19 . . 2.1(6)
Zn1 N4 C18 C19 . . -173.6(3)
N4 C18 C19 C20 . . 0.3(7)
C18 C19 C20 C21 . . -2.1(6)
C18 C19 C20 C15 . . 176.6(4)
C14 C15 C20 C21 . . 9.3(6)
C16 C15 C20 C21 . . -171.9(4)
C14 C15 C20 C19 . . -169.3(4)
C16 C15 C20 C19 . . 9.5(6)
C19 C20 C21 C22 . . 1.6(6)
C15 C20 C21 C22 . . -177.1(4)
C18 N4 C22 C21 . . -2.6(6)
Zn1 N4 C22 C21 . . 173.1(3)
C20 C21 C22 N4 . . 0.8(6)
C27 N5 C23 C24 . . -0.5(10)
N5 C23 C24 C25 . . -0.2(11)
C23 C24 C25 C26 . . 1.1(9)
C23 C24 C25 C25 . 3_675 -178.4(6)
C24 C25 C26 C27 . . -1.3(9)
C25 C25 C26 C27 3_675 . 178.1(6)
C23 N5 C27 C26 . . 0.2(10)
C25 C26 C27 N5 . . 0.8(11)
